data_7005898
loop_
_publ_author_name
'Konstantin V. Domasevitch'
'Pavlo V. Solntsev'
'Il'ya A. Gural'skiy'
'Harald Krautscheid'
'Eduard B. Rusanov'
'Alexander N. Chernega'
'Judith A. K. Howard'

_publ_section_title
;
 Silver(I) ions bridged by pyridazine: doubling the ligand
 functionality for the design of unusual 3D coordination frameworks.
;
_journal_issue 35
_journal_name_full 'Dalton transactions (Cambridge, England : 2003)'
_journal_page_first 3893
_journal_page_last 3905
_journal_paper_doi 10.1039/b706731c
_journal_year 2007
_chemical_formula_moiety '2(C15 H10 Ag2 N10), F6 Si, 2(B F4), 4(H2 O)'
_chemical_formula_sum 'C30 H28 Ag4 B2 F14 N20 O4 Si'
_chemical_formula_weight 1479.91
_chemical_name_common
;
Silver(i) Hexaflurosilicate Tetrafluoroborate Complex with
Pyridazino(4,5-d)pyridazine Hydrate
;
_chemical_name_systematic
;
Silver(I) Hexaflurosilicate Tetrafluoroborate Complex with
Pyridazino[4,5-d]pyridazine Hydrate
;
_space_group_IT_number 58
_space_group_name_Hall '-P 2 2n'
_space_group_name_H-M_alt 'P n n m'
_symmetry_cell_setting orthorhombic
_symmetry_Int_Tables_number 58
_symmetry_space_group_name_Hall '-P 2 2n'
_symmetry_space_group_name_H-M 'P n n m'
_atom_sites_solution_hydrogens geom
_atom_sites_solution_primary direct
_atom_sites_solution_secondary difmap
_audit_creation_method SHELXL-97
_cell_angle_alpha 90.00
_cell_angle_beta 90.00
_cell_angle_gamma 90.00
_cell_formula_units_Z 2
_cell_length_a 17.0801(11)
_cell_length_b 17.0782(11)
_cell_length_c 7.5920(7)
_cell_measurement_reflns_used 5722
_cell_measurement_temperature 213(2)
_cell_measurement_theta_max 26.72
_cell_measurement_theta_min 5.34
_cell_volume 2214.6(3)
_computing_cell_refinement 'IPDS Software (Stoe&Cie, 2000)'
_computing_data_collection 'IPDS Software (Stoe&Cie, 2000)'
_computing_data_reduction 'IPDS Software (Stoe&Cie, 2000)'
_computing_molecular_graphics 'Diamond 2.1e (Brandenburg, 1999)'
_computing_publication_material 'WinGX 1.700.00 (Farrugia, 1999)'
_computing_structure_refinement 'SHELXL-97 (Sheldrick, 1997)'
_computing_structure_solution 'SHELXS-97 (Sheldrick, 1997)'
_diffrn_ambient_temperature 213(2)
_diffrn_measured_fraction_theta_full 0.986
_diffrn_measured_fraction_theta_max 0.986
_diffrn_measurement_device_type 'Stoe Imaging plate diffraction system'
_diffrn_measurement_method '\f oscillation scans'
_diffrn_radiation_monochromator graphite
_diffrn_radiation_source 'fine-focus sealed tube'
_diffrn_radiation_type MoK\a
_diffrn_radiation_wavelength 0.71073
_diffrn_reflns_av_R_equivalents 0.0359
_diffrn_reflns_av_sigmaI/netI 0.0292
_diffrn_reflns_limit_h_max 21
_diffrn_reflns_limit_h_min -18
_diffrn_reflns_limit_k_max 12
_diffrn_reflns_limit_k_min -21
_diffrn_reflns_limit_l_max 8
_diffrn_reflns_limit_l_min -9
_diffrn_reflns_number 5722
_diffrn_reflns_theta_full 26.72
_diffrn_reflns_theta_max 26.72
_diffrn_reflns_theta_min 5.34
_diffrn_standards_decay_% 0
_exptl_absorpt_coefficient_mu 1.894
_exptl_absorpt_correction_T_max 0.8633
_exptl_absorpt_correction_T_min 0.7515
_exptl_absorpt_correction_type refdelf
_exptl_absorpt_process_details 'DIFABS, (Walker & Stuart, 1983)'
_exptl_crystal_colour yellow
_exptl_crystal_density_diffrn 2.219
_exptl_crystal_density_method 'not measured'
_exptl_crystal_description prism
_exptl_crystal_F_000 1436
_exptl_crystal_size_max 0.16
_exptl_crystal_size_mid 0.12
_exptl_crystal_size_min 0.08
_refine_diff_density_max 1.384
_refine_diff_density_min -0.739
_refine_diff_density_rms 0.145
_refine_ls_extinction_method none
_refine_ls_goodness_of_fit_ref 1.057
_refine_ls_hydrogen_treatment constr
_refine_ls_matrix_type full
_refine_ls_number_parameters 184
_refine_ls_number_reflns 2495
_refine_ls_number_restraints 5
_refine_ls_restrained_S_all 1.060
_refine_ls_R_factor_all 0.0512
_refine_ls_R_factor_gt 0.0419
_refine_ls_shift/su_max 0.000
_refine_ls_shift/su_mean 0.000
_refine_ls_structure_factor_coef Fsqd
_refine_ls_weighting_details 'calc w=1/[\s^2^(Fo^2^)+(0.0810P)^2^+0.0000P] where P=(Fo^2^+2Fc^2^)/3'
_refine_ls_weighting_scheme calc
_refine_ls_wR_factor_gt 0.1195
_refine_ls_wR_factor_ref 0.1230
_reflns_number_gt 1870
_reflns_number_total 2495
_reflns_threshold_expression >2sigma(I)
_cod_data_source_file b706731c.txt
_cod_data_source_block (2)
_cod_depositor_comments
;
The following automatic conversions were performed:
'_symmetry_cell_setting' value 'Orthorhombic' changed to 'orthorhombic'
according to '/home/saulius/struct/CIF-dictionaries/cif_core.dic'
dictionary named 'cif_core.dic' version 2.4.1 from 2010-06-29.

Automatic conversion script
Id: cif_fix_enum 1527 2010-12-29 10:47:43Z saulius 
;
_cod_original_sg_symbol_Hall '-P 2 2n '
_cod_original_sg_symbol_H-M 'P n n m '
_cod_database_code 7005898

loop_
_symmetry_equiv_pos_as_xyz
'x, y, z'
'-x, -y, z'
'-x+1/2, y+1/2, -z+1/2'
'x+1/2, -y+1/2, -z+1/2'
'-x, -y, -z'
'x, y, -z'
'x-1/2, -y-1/2, z-1/2'
'-x-1/2, y-1/2, z-1/2'

loop_
_atom_site_label
_atom_site_type_symbol
_atom_site_fract_x
_atom_site_fract_y
_atom_site_fract_z
_atom_site_U_iso_or_equiv
_atom_site_adp_type
_atom_site_occupancy
_atom_site_symmetry_multiplicity
_atom_site_calc_flag
_atom_site_refinement_flags
_atom_site_disorder_assembly
_atom_site_disorder_group
Ag1 Ag 0.81416(3) 0.18978(3) 0.24346(4) 0.02393(18) Uani 1 1 d . . .
Si1 Si 0.5000 0.0000 0.0000 0.0557(11) Uani 1 4 d S . .
B1 B 0.6559(8) 0.3557(6) 0.5000 0.048(3) Uani 1 2 d SD . .
F1 F 0.7153(4) 0.3012(4) 0.5000 0.0571(17) Uani 1 2 d SD . .
F2 F 0.5803(5) 0.3259(6) 0.5000 0.086(3) Uani 1 2 d S . .
F3 F 0.6584(7) 0.3980(6) 0.6469(7) 0.325(14) Uani 1 1 d D . .
F4 F 0.5000 0.0000 0.2143(16) 0.261(14) Uani 1 2 d S . .
F5 F 0.5848(7) 0.0365(7) 0.0000 0.127(4) Uani 1 2 d S . .
F6 F 0.4504(7) 0.0817(6) 0.0000 0.116(4) Uani 1 2 d S . .
O1 O 1.0864(7) 0.0773(7) 0.5000 0.090(3) Uani 1 2 d S . .
O2 O 0.4619(7) -0.1072(8) 0.5000 0.092(4) Uani 1 2 d S . .
N1 N 0.9031(3) 0.1005(3) 0.0904(6) 0.0274(9) Uani 1 1 d . . .
N2 N 0.6932(3) 0.1931(3) 0.0913(7) 0.0293(12) Uani 1 1 d . . .
N3 N 0.4214(3) 0.2627(3) 0.0929(7) 0.0270(11) Uani 1 1 d . . .
N4 N 0.8408(4) 0.3208(3) 0.0909(8) 0.0403(14) Uani 1 1 d . . .
N5 N 0.7499(4) 0.5858(3) 0.0874(7) 0.0348(14) Uani 1 1 d . . .
C1 C 0.9487(5) 0.0530(4) 0.1757(8) 0.0355(13) Uani 1 1 d . . .
H1A H 0.9478 0.0537 0.2995 0.043 Uiso 1 1 calc R . .
C2 C 1.0000 0.0000 0.0883(10) 0.0321(17) Uani 1 2 d S . .
C3 C 0.6269(4) 0.2049(4) 0.1747(10) 0.0309(14) Uani 1 1 d . . .
H3A H 0.6276 0.2014 0.2983 0.037 Uiso 1 1 calc R . .
C4 C 0.5554(4) 0.2220(3) 0.0943(8) 0.0230(12) Uani 1 1 d . . .
C5 C 0.4852(3) 0.2431(4) 0.1731(9) 0.0281(14) Uani 1 1 d . . .
H5A H 0.4839 0.2432 0.2969 0.034 Uiso 1 1 calc R . .
C6 C 0.8241(5) 0.3864(4) 0.1778(11) 0.0393(17) Uani 1 1 d . . .
H6A H 0.8263 0.3864 0.3015 0.047 Uiso 1 1 calc R . .
C7 C 0.8027(4) 0.4568(4) 0.0875(10) 0.0330(15) Uani 1 1 d . . .
C8 C 0.7755(5) 0.5238(4) 0.1820(12) 0.0372(17) Uani 1 1 d . . .
H8A H 0.7754 0.5247 0.3058 0.045 Uiso 1 1 calc R . .

loop_
_atom_site_aniso_label
_atom_site_aniso_U_11
_atom_site_aniso_U_22
_atom_site_aniso_U_33
_atom_site_aniso_U_23
_atom_site_aniso_U_13
_atom_site_aniso_U_12
Ag1 0.0172(4) 0.0205(4) 0.0340(3) 0.00117(18) -0.00384(17) -0.00061(13)
Si1 0.064(3) 0.046(3) 0.057(3) 0.000 0.000 0.000(2)
B1 0.051(8) 0.038(7) 0.055(7) 0.000 0.000 0.034(5)
F1 0.046(4) 0.063(4) 0.062(4) 0.000 0.000 0.015(3)
F2 0.074(6) 0.107(7) 0.076(6) 0.000 0.000 0.009(5)
F3 0.255(15) 0.38(2) 0.341(16) -0.313(17) -0.203(14) 0.250(16)
F4 0.24(2) 0.49(4) 0.051(8) 0.000 0.000 0.12(3)
F5 0.137(10) 0.124(10) 0.120(8) 0.000 0.000 -0.039(8)
F6 0.133(10) 0.062(6) 0.154(9) 0.000 0.000 -0.013(6)
O1 0.086(8) 0.080(8) 0.103(7) 0.000 0.000 -0.005(5)
O2 0.065(7) 0.125(11) 0.087(8) 0.000 0.000 -0.004(6)
N1 0.022(3) 0.031(3) 0.029(2) -0.002(3) 0.002(2) 0.0133(17)
N2 0.023(3) 0.045(4) 0.021(3) 0.007(3) -0.0023(19) 0.011(2)
N3 0.017(2) 0.044(3) 0.021(3) -0.001(2) -0.002(2) 0.002(2)
N4 0.047(4) 0.028(3) 0.046(4) 0.000(2) -0.001(3) 0.014(2)
N5 0.051(4) 0.023(3) 0.031(3) -0.009(3) -0.001(3) 0.015(2)
C1 0.053(4) 0.027(4) 0.027(2) 0.002(3) 0.001(4) 0.022(2)
C2 0.040(6) 0.035(5) 0.021(4) 0.000 0.000 0.015(3)
C3 0.014(3) 0.050(4) 0.028(4) 0.010(3) 0.003(2) 0.002(3)
C4 0.022(3) 0.024(3) 0.023(3) -0.005(3) 0.003(2) 0.000(2)
C5 0.023(3) 0.049(4) 0.012(3) 0.006(3) 0.007(2) 0.012(3)
C6 0.074(5) 0.019(3) 0.025(4) 0.000(3) -0.010(4) 0.003(3)
C7 0.043(4) 0.028(3) 0.029(4) 0.004(3) 0.005(3) 0.018(3)
C8 0.058(5) 0.021(3) 0.032(4) -0.002(3) -0.010(4) 0.006(3)

loop_
_atom_type_symbol
_atom_type_description
_atom_type_scat_dispersion_real
_atom_type_scat_dispersion_imag
_atom_type_scat_source
C C 0.0033 0.0016 'International Tables Vol C Tables 4.2.6.8 and 6.1.1.4'
H H 0.0000 0.0000 'International Tables Vol C Tables 4.2.6.8 and 6.1.1.4'
B B 0.0013 0.0007 'International Tables Vol C Tables 4.2.6.8 and 6.1.1.4'
N N 0.0061 0.0033 'International Tables Vol C Tables 4.2.6.8 and 6.1.1.4'
F F 0.0171 0.0103 'International Tables Vol C Tables 4.2.6.8 and 6.1.1.4'
Ag Ag -0.8971 1.1015 'International Tables Vol C Tables 4.2.6.8 and 6.1.1.4'
Si Si 0.0817 0.0704 'International Tables Vol C Tables 4.2.6.8 and 6.1.1.4'
O O 0.0106 0.0060 'International Tables Vol C Tables 4.2.6.8 and 6.1.1.4'

loop_
_geom_angle_atom_site_label_1
_geom_angle_atom_site_label_2
_geom_angle_atom_site_label_3
_geom_angle
_geom_angle_site_symmetry_1
_geom_angle_site_symmetry_3
_geom_angle_publ_flag
N3 Ag1 N2 157.9(2) 4 . ?
N3 Ag1 N1 88.98(17) 4 . ?
N2 Ag1 N1 108.98(18) . . ?
N3 Ag1 N5 108.68(16) 4 3_645 ?
N2 Ag1 N5 83.34(19) . 3_645 ?
N1 Ag1 N5 94.26(18) . 3_645 ?
N3 Ag1 N4 78.4(2) 4 . ?
N2 Ag1 N4 85.0(2) . . ?
N1 Ag1 N4 102.67(18) . . ?
N5 Ag1 N4 161.87(19) 3_645 . ?
F5 Si1 F5 180.0(8) . 5_655 ?
F5 Si1 F4 90.0 . . ?
F5 Si1 F4 90.0 5_655 . ?
F5 Si1 F4 90.0 . 5_655 ?
F5 Si1 F4 90.0 5_655 5_655 ?
F4 Si1 F4 180.0 . 5_655 ?
F5 Si1 F6 82.0(7) . 5_655 ?
F5 Si1 F6 98.0(7) 5_655 5_655 ?
F4 Si1 F6 90.0 . 5_655 ?
F4 Si1 F6 90.0 5_655 5_655 ?
F5 Si1 F6 98.0(7) . . ?
F5 Si1 F6 82.0(7) 5_655 . ?
F4 Si1 F6 90.0 . . ?
F4 Si1 F6 90.0 5_655 . ?
F6 Si1 F6 180.0(9) 5_655 . ?
F3 B1 F3 114.1(10) . 6_556 ?
F3 B1 F1 110.1(7) . . ?
F3 B1 F1 110.1(7) 6_556 . ?
F3 B1 F2 103.2(8) . . ?
F3 B1 F2 103.2(8) 6_556 . ?
F1 B1 F2 116.0(10) . . ?
C1 N1 N1 120.0(3) . 6 ?
C1 N1 Ag1 121.7(4) . . ?
N1 N1 Ag1 118.36(10) 6 . ?
C3 N2 N2 118.8(4) . 6 ?
C3 N2 Ag1 121.4(5) . . ?
N2 N2 Ag1 119.21(13) 6 . ?
C5 N3 N3 118.1(4) . 6 ?
C5 N3 Ag1 119.7(4) . 4_455 ?
N3 N3 Ag1 121.79(13) 6 4_455 ?
C6 N4 N4 119.7(4) . 6 ?
C6 N4 Ag1 118.2(5) . . ?
N4 N4 Ag1 116.90(14) 6 . ?
N5 N5 C8 122.1(4) 6 . ?
N5 N5 Ag1 121.62(13) 6 3_655 ?
C8 N5 Ag1 115.7(5) . 3_655 ?
N1 C1 C2 122.2(5) . . ?
C2 C2 C1 117.8(4) 5_755 2_755 ?
C2 C2 C1 117.8(4) 5_755 . ?
C1 C2 C1 124.5(7) 2_755 . ?
N2 C3 C4 125.1(7) . . ?
C5 C4 C3 128.4(6) . . ?
C5 C4 C4 115.5(4) . 6 ?
C3 C4 C4 115.9(4) . 6 ?
N3 C5 C4 126.3(6) . . ?
N4 C6 C7 121.6(7) . . ?
C7 C7 C8 120.2(4) 6 . ?
C7 C7 C6 118.6(4) 6 . ?
C8 C7 C6 121.0(7) . . ?
N5 C8 C7 117.8(7) . . ?

loop_
_geom_bond_atom_site_label_1
_geom_bond_atom_site_label_2
_geom_bond_distance
_geom_bond_site_symmetry_2
_geom_bond_publ_flag
Ag1 N3 2.358(5) 4 ?
Ag1 N2 2.368(5) . ?
Ag1 N1 2.447(4) . ?
Ag1 N5 2.449(5) 3_645 ?
Ag1 N4 2.561(6) . ?
Si1 F5 1.577(11) . ?
Si1 F5 1.577(11) 5_655 ?
Si1 F4 1.627(12) . ?
Si1 F4 1.627(12) 5_655 ?
Si1 F6 1.633(11) 5_655 ?
Si1 F6 1.633(11) . ?
B1 F3 1.329(6) . ?
B1 F3 1.329(6) 6_556 ?
B1 F1 1.377(11) . ?
B1 F2 1.388(17) . ?
N1 C1 1.296(7) . ?
N1 N1 1.372(8) 6 ?
N2 C3 1.314(8) . ?
N2 N2 1.386(11) 6 ?
N3 C5 1.291(8) . ?
N3 N3 1.411(11) 6 ?
N3 Ag1 2.358(5) 4_455 ?
N4 C6 1.331(9) . ?
N4 N4 1.380(13) 6 ?
N5 N5 1.327(11) 6 ?
N5 C8 1.352(9) . ?
N5 Ag1 2.449(5) 3_655 ?
C1 C2 1.425(6) . ?
C2 C2 1.340(15) 5_755 ?
C2 C1 1.425(6) 2_755 ?
C3 C4 1.395(9) . ?
C4 C5 1.388(8) . ?
C4 C4 1.432(13) 6 ?
C6 C7 1.432(9) . ?
C7 C7 1.328(15) 6 ?
C7 C8 1.428(10) . ?
